data_4088622
loop_
_publ_author_name
'Zhao, Weizhen'
'Yan, Qing'
'Tsutsumi, Ken'
'Nomura, Kotohiro'

_publ_section_title
;
 Efficient Norbornene (NBE) Incorporation in Ethylene/NBE Copolymerization
 by Half-Titanocene Catalysts Containing Chlorinated Aryloxo Ligands
;
_journal_issue 11
_journal_name_full Organometallics
_journal_page_first 1895
_journal_paper_doi 10.1021/acs.organomet.6b00242
_journal_volume 35
_journal_year 2016
_chemical_formula_moiety 'C11 H8 Cl4 O Ti'
_chemical_formula_sum 'C11 H8 Cl4 O Ti'
_chemical_formula_weight 345.90
_space_group_IT_number 14
_space_group_name_Hall '-P 2ybc'
_space_group_name_H-M_alt 'P 1 21/c 1'
_symmetry_cell_setting monoclinic
_symmetry_Int_Tables_number 14
_symmetry_space_group_name_Hall '-P 2ybc'
_symmetry_space_group_name_H-M 'P 1 21/c 1'
_atom_sites_solution_hydrogens geom
_atom_sites_solution_primary direct
_atom_sites_solution_secondary difmap
_cell_angle_alpha 90.0000
_cell_angle_beta 106.504(5)
_cell_angle_gamma 90.0000
_cell_formula_units_Z 4
_cell_length_a 14.460(3)
_cell_length_b 7.2860(9)
_cell_length_c 13.2538(18)
_cell_measurement_reflns_used 3803
_cell_measurement_temperature 273
_cell_measurement_theta_max 27.49
_cell_measurement_theta_min 3.12
_cell_volume 1338.8(4)
_computing_cell_refinement 'CrystalClear-SM Expert 2.0 r15'
_computing_data_collection 'CrystalClear-SM Expert 2.0 r15 (Rigaku, 2011)'
_computing_data_reduction 'CrystalClear-SM Expert 2.0 r15'
_computing_molecular_graphics 'CrystalStructure 4.0'
_computing_publication_material 'CrystalStructure 4.0 (Rigaku, 2010)'
_computing_structure_refinement 'SHELXL97 (Sheldrick, 2008)'
_computing_structure_solution 'SIR92 (Altomare, et al., 1994)'
_diffrn_ambient_temperature 273
_diffrn_detector_area_resol_mean 13.653
_diffrn_measured_fraction_theta_full 0.997
_diffrn_measured_fraction_theta_max 0.997
_diffrn_measurement_device_type 'Rigaku XtaLAB mini'
_diffrn_measurement_method \w
_diffrn_radiation_type 'Mo K\a'
_diffrn_radiation_wavelength 0.71075
_diffrn_reflns_av_R_equivalents 0.0244
_diffrn_reflns_limit_h_max 18
_diffrn_reflns_limit_h_min -18
_diffrn_reflns_limit_k_max 9
_diffrn_reflns_limit_k_min -9
_diffrn_reflns_limit_l_max 17
_diffrn_reflns_limit_l_min -17
_diffrn_reflns_number 13604
_diffrn_reflns_theta_full 27.48
_diffrn_reflns_theta_max 27.48
_diffrn_standards_number 0
_exptl_absorpt_coefficient_mu 1.414
_exptl_absorpt_correction_T_max 0.893
_exptl_absorpt_correction_T_min 0.751
_exptl_absorpt_correction_type multi-scan
_exptl_absorpt_process_details 'REQAB (Rigaku, 1998)'
_exptl_crystal_colour colorless
_exptl_crystal_density_diffrn 1.716
_exptl_crystal_density_method 'not measured'
_exptl_crystal_description prism
_exptl_crystal_F_000 688.00
_exptl_crystal_size_max 0.330
_exptl_crystal_size_mid 0.200
_exptl_crystal_size_min 0.080
_refine_diff_density_max 0.320
_refine_diff_density_min -0.310
_refine_ls_extinction_method none
_refine_ls_goodness_of_fit_ref 1.055
_refine_ls_hydrogen_treatment constr
_refine_ls_number_parameters 170
_refine_ls_number_reflns 3081
_refine_ls_number_restraints 0
_refine_ls_R_factor_gt 0.0230
_refine_ls_shift/su_max 0.001
_refine_ls_structure_factor_coef Fsqd
_refine_ls_weighting_details 'w = 1/[\s^2^(Fo^2^)+(0.0249P)^2^+0.7861P] where P=(Fo^2^+2Fc^2^)/3'
_refine_ls_weighting_scheme calc
_refine_ls_wR_factor_ref 0.0570
_reflns_number_gt 2809
_reflns_number_total 3081
_reflns_threshold_expression F^2^>2.0\s(F^2^)
_cod_data_source_file om6b00242_si_002.cif
_cod_data_source_block Ti1
_cod_database_code 4088622

loop_
_symmetry_equiv_pos_site_id
_symmetry_equiv_pos_as_xyz
1 +X,+Y,+Z
2 -X,1/2+Y,1/2-Z
3 -X,-Y,-Z
4 +X,1/2-Y,1/2+Z

loop_
_atom_site_label
_atom_site_type_symbol
_atom_site_fract_x
_atom_site_fract_y
_atom_site_fract_z
_atom_site_U_iso_or_equiv
_atom_site_adp_type
_atom_site_occupancy
_atom_site_symmetry_multiplicity
_atom_site_calc_flag
_atom_site_refinement_flags
Ti1 Ti 0.71135(2) 0.21967(4) 0.24131(2) 0.01280(7) Uani 1.0 4 d .
Cl1 Cl 0.57755(3) 0.11546(6) 0.27784(3) 0.02816(10) Uani 1.0 4 d .
Cl2 Cl 0.81496(3) 0.25070(5) 0.40450(3) 0.01858(9) Uani 1.0 4 d .
Cl3 Cl 0.60345(3) -0.13043(6) 0.00979(3) 0.02780(10) Uani 1.0 4 d .
Cl4 Cl 0.96813(3) 0.03050(6) 0.23487(3) 0.02688(10) Uani 1.0 4 d .
O1 O 0.75674(7) 0.02053(14) 0.18910(8) 0.0167(2) Uani 1.0 4 d .
C1 C 0.60850(11) 0.4240(2) 0.12442(12) 0.0185(3) Uani 1.0 4 d .
C2 C 0.67510(11) 0.3538(2) 0.07411(11) 0.0178(3) Uani 1.0 4 d .
C3 C 0.76884(11) 0.4123(2) 0.13248(11) 0.0177(3) Uani 1.0 4 d .
C4 C 0.75977(11) 0.5206(2) 0.21759(12) 0.0168(3) Uani 1.0 4 d .
C5 C 0.66048(11) 0.5261(2) 0.21357(12) 0.0185(3) Uani 1.0 4 d .
C6 C 0.78985(10) -0.06615(19) 0.11674(11) 0.0157(3) Uani 1.0 4 d .
C7 C 0.72685(11) -0.1522(2) 0.02886(12) 0.0183(3) Uani 1.0 4 d .
C8 C 0.76144(13) -0.2531(2) -0.04141(13) 0.0235(4) Uani 1.0 4 d .
C9 C 0.86022(14) -0.2660(3) -0.02693(13) 0.0254(4) Uani 1.0 4 d .
C10 C 0.92430(12) -0.1775(3) 0.05734(13) 0.0233(4) Uani 1.0 4 d .
C11 C 0.88919(11) -0.0798(2) 0.12846(12) 0.0181(3) Uani 1.0 4 d .
H1 H 0.5381 0.4140 0.0983 0.0222 Uiso 1.0 4 calc R
H2 H 0.6589 0.2878 0.0069 0.0213 Uiso 1.0 4 calc R
H3 H 0.8282 0.3939 0.1121 0.0212 Uiso 1.0 4 calc R
H4 H 0.8118 0.5889 0.2668 0.0202 Uiso 1.0 4 calc R
H5 H 0.6347 0.5793 0.2649 0.0185 Uiso 1.0 4 calc R
H8 H 0.7177 -0.3088 -0.0964 0.0296 Uiso 1.0 4 calc R
H9 H 0.8842 -0.3376 -0.0747 0.0319 Uiso 1.0 4 calc R
H10 H 0.9930 -0.1830 0.0676 0.0349 Uiso 1.0 4 calc R

loop_
_atom_site_aniso_label
_atom_site_aniso_U_11
_atom_site_aniso_U_22
_atom_site_aniso_U_33
_atom_site_aniso_U_12
_atom_site_aniso_U_13
_atom_site_aniso_U_23
Ti1 0.01172(13) 0.01523(13) 0.01238(13) -0.00044(9) 0.00491(10) 0.00153(9)
Cl1 0.01565(18) 0.0427(3) 0.0279(2) -0.00553(16) 0.00906(15) 0.00993(17)
Cl2 0.01864(17) 0.02456(19) 0.01228(17) -0.00147(14) 0.00399(13) 0.00169(13)
Cl3 0.01762(18) 0.0221(2) 0.0368(3) -0.00245(14) -0.00334(16) -0.00222(16)
Cl4 0.01570(18) 0.0265(2) 0.0338(3) 0.00011(15) -0.00047(15) -0.00664(16)
O1 0.0170(5) 0.0147(5) 0.0183(5) 0.0006(4) 0.0050(4) -0.0006(4)
C1 0.0176(7) 0.0190(8) 0.0171(7) 0.0025(6) 0.0019(6) 0.0027(6)
C2 0.0253(8) 0.0171(7) 0.0110(7) -0.0008(6) 0.0052(6) 0.0013(6)
C3 0.0219(8) 0.0170(7) 0.0173(8) -0.0012(6) 0.0105(6) 0.0041(6)
C4 0.0197(8) 0.0140(7) 0.0171(7) -0.0025(6) 0.0058(6) 0.0017(6)
C5 0.0217(8) 0.0169(7) 0.0181(8) 0.0047(6) 0.0072(6) 0.0000(6)
C6 0.0190(7) 0.0112(7) 0.0163(7) 0.0027(6) 0.0038(6) 0.0032(6)
C7 0.0180(7) 0.0133(7) 0.0204(8) 0.0005(6) 0.0005(6) 0.0042(6)
C8 0.0353(10) 0.0148(8) 0.0163(8) 0.0007(7) 0.0007(7) 0.0012(6)
C9 0.0386(10) 0.0190(8) 0.0214(8) 0.0070(7) 0.0131(8) 0.0022(7)
C10 0.0246(9) 0.0201(8) 0.0273(9) 0.0065(7) 0.0107(7) 0.0041(7)
C11 0.0183(7) 0.0141(7) 0.0204(8) 0.0005(6) 0.0028(6) 0.0009(6)

loop_
_atom_type_symbol
_atom_type_description
_atom_type_scat_dispersion_real
_atom_type_scat_dispersion_imag
_atom_type_scat_source
C C 0.0033 0.0016
;
International Tables for Crystallography
(1992, Vol. C, Tables 4.2.6.8 and 6.1.1.4)
;
H H 0.0000 0.0000
;
International Tables for Crystallography
(1992, Vol. C, Table 6.1.1.4)
;
Cl Cl 0.1484 0.1585
;
International Tables for Crystallography
(1992, Vol. C, Tables 4.2.6.8 and 6.1.1.4)
;
O O 0.0106 0.0060
;
International Tables for Crystallography
(1992, Vol. C, Tables 4.2.6.8 and 6.1.1.4)
;
Ti Ti 0.2776 0.4457
;
International Tables for Crystallography
(1992, Vol. C, Tables 4.2.6.8 and 6.1.1.4)
;

loop_
_geom_angle_atom_site_label_1
_geom_angle_atom_site_label_2
_geom_angle_atom_site_label_3
_geom_angle
_geom_angle_publ_flag
Cl1 Ti1 Cl2 101.75(2) yes
Cl1 Ti1 O1 103.81(4) yes
Cl1 Ti1 C1 86.21(5) yes
Cl1 Ti1 C2 111.64(5) yes
Cl1 Ti1 C3 144.58(4) yes
Cl1 Ti1 C4 130.49(5) yes
Cl1 Ti1 C5 95.98(5) yes
Cl2 Ti1 O1 103.41(4) yes
Cl2 Ti1 C1 133.58(4) yes
Cl2 Ti1 C2 140.49(4) yes
Cl2 Ti1 C3 106.00(4) yes
Cl2 Ti1 C4 83.87(4) yes
Cl2 Ti1 C5 98.48(4) yes
O1 Ti1 C1 119.11(6) yes
O1 Ti1 C2 88.90(6) yes
O1 Ti1 C3 90.81(6) yes
O1 Ti1 C4 122.88(6) yes
O1 Ti1 C5 146.59(6) yes
C1 Ti1 C2 35.08(6) yes
C1 Ti1 C3 58.68(6) yes
C1 Ti1 C4 58.49(5) yes
C1 Ti1 C5 35.14(5) yes
C2 Ti1 C3 35.45(5) yes
C2 Ti1 C4 58.59(6) yes
C2 Ti1 C5 58.57(6) yes
C3 Ti1 C4 35.16(6) yes
C3 Ti1 C5 58.72(6) yes
C4 Ti1 C5 35.25(6) yes
Ti1 O1 C6 152.96(10) yes
Ti1 C1 C2 72.14(9) yes
Ti1 C1 C5 72.34(9) yes
C2 C1 C5 108.18(14) yes
Ti1 C2 C1 72.77(9) yes
Ti1 C2 C3 71.79(9) yes
C1 C2 C3 107.87(13) yes
Ti1 C3 C2 72.76(10) yes
Ti1 C3 C4 73.24(10) yes
C2 C3 C4 108.14(15) yes
Ti1 C4 C3 71.60(9) yes
Ti1 C4 C5 72.27(9) yes
C3 C4 C5 107.92(13) yes
Ti1 C5 C1 72.52(9) yes
Ti1 C5 C4 72.48(9) yes
C1 C5 C4 107.87(15) yes
O1 C6 C7 121.47(14) yes
O1 C6 C11 120.98(12) yes
C7 C6 C11 117.51(15) yes
Cl3 C7 C6 118.50(13) yes
Cl3 C7 C8 120.14(12) yes
C6 C7 C8 121.36(15) yes
C7 C8 C9 119.72(15) yes
C8 C9 C10 120.26(18) yes
C9 C10 C11 119.65(17) yes
Cl4 C11 C6 118.18(13) yes
Cl4 C11 C10 120.37(13) yes
C6 C11 C10 121.45(13) yes
Ti1 C1 H1 125.781 no
C2 C1 H1 125.783 no
C5 C1 H1 125.783 no
Ti1 C2 H2 125.920 no
C1 C2 H2 125.913 no
C3 C2 H2 125.923 no
Ti1 C3 H3 125.714 no
C2 C3 H3 125.713 no
C4 C3 H3 125.718 no
Ti1 C4 H4 125.933 no
C3 C4 H4 125.934 no
C5 C4 H4 125.932 no
Ti1 C5 H5 116.523 no
C1 C5 H5 126.165 no
C4 C5 H5 125.742 no
C7 C8 H8 118.060 no
C9 C8 H8 122.219 no
C8 C9 H9 119.786 no
C10 C9 H9 119.950 no
C9 C10 H10 121.214 no
C11 C10 H10 119.138 no

loop_
_geom_bond_atom_site_label_1
_geom_bond_atom_site_label_2
_geom_bond_distance
_geom_bond_publ_flag
Ti1 Cl1 2.2552(7) yes
Ti1 Cl2 2.2655(5) yes
Ti1 O1 1.8091(12) yes
Ti1 C1 2.3493(15) yes
Ti1 C2 2.3411(15) yes
Ti1 C3 2.3284(17) yes
Ti1 C4 2.3496(16) yes
Ti1 C5 2.3470(16) yes
Cl3 C7 1.7368(17) yes
Cl4 C11 1.7388(15) yes
O1 C6 1.345(2) yes
C1 C2 1.414(3) yes
C1 C5 1.418(2) yes
C2 C3 1.422(2) yes
C3 C4 1.413(3) yes
C4 C5 1.422(3) yes
C6 C7 1.4058(19) yes
C6 C11 1.404(3) yes
C7 C8 1.387(3) yes
C8 C9 1.389(3) yes
C9 C10 1.391(3) yes
C10 C11 1.387(3) yes
C1 H1 0.980 no
C2 H2 0.980 no
C3 H3 0.980 no
C4 H4 0.980 no
C5 H5 0.947 no
C8 H8 0.913 no
C9 H9 0.958 no
C10 H10 0.964 no

loop_
_geom_contact_atom_site_label_1
_geom_contact_atom_site_label_2
_geom_contact_distance
_geom_contact_publ_flag
_geom_contact_site_symmetry_2
Cl3 O1 2.9627(11) no .
Cl4 O1 2.9432(12) no .
C2 C6 3.450(2) no .
C3 C6 3.510(3) no .
C6 C9 2.808(3) no .
C7 C10 2.778(3) no .
C8 C11 2.777(2) no .
Cl1 C1 3.5835(19) no 2_645
Cl1 C5 3.5363(18) no 2_645
Cl2 C2 3.5080(19) no 4_555
Cl2 C3 3.4827(17) no 4_555
Cl3 Cl3 3.4912(8) no 3_655
Cl3 C1 3.5763(17) no 1_545
Cl4 C10 3.4782(17) no 2_755
C1 Cl1 3.5835(19) no 2_655
C1 Cl3 3.5763(17) no 1_565
C2 Cl2 3.5080(19) no 4_554
C3 Cl2 3.4827(17) no 4_554
C3 C7 3.443(3) no 1_565
C3 C8 3.336(3) no 1_565
C4 C6 3.372(3) no 1_565
C4 C7 3.390(3) no 1_565
C5 Cl1 3.5363(18) no 2_655
C5 C8 3.566(3) no 4_555
C6 C4 3.372(3) no 1_545
C7 C3 3.443(3) no 1_545
C7 C4 3.390(3) no 1_545
C8 C3 3.336(3) no 1_545
C8 C5 3.566(3) no 4_554
C10 Cl4 3.4782(17) no 2_745
Cl1 H1 3.1536 no .
Cl1 H5 3.4948 no .
Cl2 H4 3.0594 no .
Cl3 H2 3.1539 no .
Cl3 H8 2.7774 no .
Cl4 H3 3.4468 no .
Cl4 H10 2.8137 no .
O1 H2 3.1119 no .
O1 H3 3.1797 no .
C1 H3 3.2349 no .
C1 H4 3.2396 no .
C2 H4 3.2396 no .
C2 H5 3.2053 no .
C3 H1 3.2366 no .
C3 H5 3.2027 no .
C4 H1 3.2395 no .
C4 H2 3.2382 no .
C5 H2 3.2372 no .
C5 H3 3.2365 no .
C6 H2 3.2849 no .
C6 H3 3.4010 no .
C6 H8 3.2428 no .
C6 H10 3.2960 no .
C7 H2 3.3414 no .
C7 H9 3.2652 no .
C8 H10 3.2877 no .
C10 H8 3.2457 no .
C11 H3 3.5537 no .
C11 H9 3.2666 no .
H1 H2 2.5615 no .
H1 H5 2.5542 no .
H2 H3 2.5687 no .
H3 H4 2.5603 no .
H4 H5 2.5550 no .
H8 H9 2.3527 no .
H9 H10 2.3690 no .
Cl1 H1 3.0342 no 2_645
Cl1 H2 3.0116 no 4_555
Cl1 H5 2.9702 no 2_645
Cl1 H8 3.1557 no 4_545
Cl2 H2 2.9593 no 4_555
Cl2 H3 2.9011 no 4_555
Cl2 H8 3.5127 no 4_545
Cl2 H9 3.1597 no 4_545
Cl2 H10 2.7384 no 2_755
Cl3 H1 2.9741 no 3_655
Cl3 H5 3.4221 no 4_554
Cl4 H3 3.2221 no 2_745
Cl4 H4 3.2164 no 2_745
Cl4 H9 3.3998 no 4_545
Cl4 H10 3.2703 no 2_755
O1 H4 3.3342 no 1_545
O1 H8 3.4204 no 4_545
O1 H9 3.4202 no 4_545
C1 H1 3.3240 no 3_665
C2 H8 3.5095 no 1_565
C3 H8 3.5500 no 1_565
C4 H8 3.4226 no 4_555
C5 H8 3.1761 no 4_555
C6 H4 3.1641 no 1_545
C7 H4 3.5791 no 1_545
C7 H5 3.4128 no 4_554
C8 H3 3.2509 no 1_545
C8 H4 3.0786 no 4_554
C8 H5 2.9798 no 4_554
C9 H3 3.1989 no 1_545
C9 H4 2.9229 no 4_554
C10 H3 3.5753 no 1_545
C10 H10 3.4917 no 3_755
C11 H4 3.4061 no 1_545
H1 Cl1 3.0342 no 2_655
H1 Cl3 2.9741 no 3_655
H1 C1 3.3240 no 3_665
H1 H1 2.8193 no 3_665
H1 H2 3.5388 no 3_665
H2 Cl1 3.0116 no 4_554
H2 Cl2 2.9593 no 4_554
H2 H1 3.5388 no 3_665
H2 H8 3.4492 no 1_565
H3 Cl2 2.9011 no 4_554
H3 Cl4 3.2221 no 2_755
H3 C8 3.2509 no 1_565
H3 C9 3.1989 no 1_565
H3 C10 3.5753 no 1_565
H3 H8 3.5173 no 1_565
H3 H9 3.4279 no 1_565
H4 Cl4 3.2164 no 2_755
H4 O1 3.3342 no 1_565
H4 C6 3.1641 no 1_565
H4 C7 3.5791 no 1_565
H4 C8 3.0786 no 4_555
H4 C9 2.9229 no 4_555
H4 C11 3.4061 no 1_565
H4 H8 3.0190 no 4_555
H4 H9 2.7464 no 4_555
H5 Cl1 2.9702 no 2_655
H5 Cl3 3.4221 no 4_555
H5 C7 3.4128 no 4_555
H5 C8 2.9798 no 4_555
H5 H8 2.5223 no 4_555
H8 Cl1 3.1557 no 4_544
H8 Cl2 3.5127 no 4_544
H8 O1 3.4204 no 4_544
H8 C2 3.5095 no 1_545
H8 C3 3.5500 no 1_545
H8 C4 3.4226 no 4_554
H8 C5 3.1761 no 4_554
H8 H2 3.4492 no 1_545
H8 H3 3.5173 no 1_545
H8 H4 3.0190 no 4_554
H8 H5 2.5223 no 4_554
H9 Cl2 3.1597 no 4_544
H9 Cl4 3.3998 no 4_544
H9 O1 3.4202 no 4_544
H9 H3 3.4279 no 1_545
H9 H4 2.7464 no 4_554
H10 Cl2 2.7384 no 2_745
H10 Cl4 3.2703 no 2_745
H10 C10 3.4917 no 3_755
H10 H10 3.2501 no 3_755

loop_
_geom_torsion_atom_site_label_1
_geom_torsion_atom_site_label_2
_geom_torsion_atom_site_label_3
_geom_torsion_atom_site_label_4
_geom_torsion
_geom_torsion_publ_flag
Cl1 Ti1 O1 C6 129.92(14) no
Cl1 Ti1 C1 C2 -137.49(6) no
Cl1 Ti1 C1 C5 105.98(7) no
Cl1 Ti1 C2 C1 46.50(7) no
Cl1 Ti1 C2 C3 162.62(5) no
Cl1 Ti1 C3 C2 -28.62(11) no
Cl1 Ti1 C3 C4 87.09(8) no
Cl1 Ti1 C4 C3 -130.44(5) no
Cl1 Ti1 C4 C5 -13.90(9) no
Cl1 Ti1 C5 C1 -74.69(7) no
Cl1 Ti1 C5 C4 169.41(6) no
Cl2 Ti1 O1 C6 -124.17(14) no
Cl2 Ti1 C1 C2 119.88(6) no
Cl2 Ti1 C1 C5 3.35(11) no
Cl2 Ti1 C2 C1 -99.13(8) no
Cl2 Ti1 C2 C3 16.99(11) no
Cl2 Ti1 C3 C2 -168.85(5) no
Cl2 Ti1 C3 C4 -53.13(6) no
Cl2 Ti1 C4 C3 129.33(6) no
Cl2 Ti1 C4 C5 -114.13(6) no
Cl2 Ti1 C5 C1 -177.55(6) no
Cl2 Ti1 C5 C4 66.55(6) no
O1 Ti1 C1 C2 -33.79(9) no
O1 Ti1 C1 C5 -150.32(6) no
C1 Ti1 O1 C6 36.54(17) no
O1 Ti1 C2 C1 150.93(7) no
O1 Ti1 C2 C3 -92.95(7) no
C2 Ti1 O1 C6 17.90(15) no
O1 Ti1 C3 C2 86.95(7) no
O1 Ti1 C3 C4 -157.33(6) no
C3 Ti1 O1 C6 -17.50(15) no
O1 Ti1 C4 C3 27.31(8) no
O1 Ti1 C4 C5 143.85(6) no
C4 Ti1 O1 C6 -32.83(17) no
O1 Ti1 C5 C1 51.79(13) no
O1 Ti1 C5 C4 -64.11(11) no
C5 Ti1 O1 C6 5.4(2) no
C1 Ti1 C2 C1 0.00(7) no
C1 Ti1 C2 C3 116.12(11) no
C2 Ti1 C1 C2 -0.00(7) no
C2 Ti1 C1 C5 -116.53(12) no
C1 Ti1 C3 C2 -37.16(6) no
C1 Ti1 C3 C4 78.55(7) no
C3 Ti1 C1 C2 37.56(6) no
C3 Ti1 C1 C5 -78.97(8) no
C1 Ti1 C4 C3 -79.13(7) no
C1 Ti1 C4 C5 37.40(6) no
C4 Ti1 C1 C2 79.01(8) no
C4 Ti1 C1 C5 -37.52(7) no
C1 Ti1 C5 C1 -0.00(8) no
C1 Ti1 C5 C4 -115.90(13) no
C5 Ti1 C1 C2 116.53(13) no
C5 Ti1 C1 C5 -0.00(8) no
C2 Ti1 C3 C2 0.00(7) no
C2 Ti1 C3 C4 115.71(12) no
C3 Ti1 C2 C1 -116.12(12) no
C3 Ti1 C2 C3 0.00(7) no
C2 Ti1 C4 C3 -37.75(6) no
C2 Ti1 C4 C5 78.78(7) no
C4 Ti1 C2 C1 -78.68(8) no
C4 Ti1 C2 C3 37.44(6) no
C2 Ti1 C5 C1 37.06(7) no
C2 Ti1 C5 C4 -78.84(8) no
C5 Ti1 C2 C1 -37.12(6) no
C5 Ti1 C2 C3 79.00(7) no
C3 Ti1 C4 C3 -0.00(6) no
C3 Ti1 C4 C5 116.53(10) no
C4 Ti1 C3 C2 -115.71(11) no
C4 Ti1 C3 C4 -0.00(6) no
C3 Ti1 C5 C1 78.83(8) no
C3 Ti1 C5 C4 -37.07(6) no
C5 Ti1 C3 C2 -78.55(7) no
C5 Ti1 C3 C4 37.17(6) no
C4 Ti1 C5 C1 115.90(13) no
C4 Ti1 C5 C4 -0.00(7) no
C5 Ti1 C4 C3 -116.53(11) no
C5 Ti1 C4 C5 -0.00(7) no
Ti1 O1 C6 C7 -88.4(3) no
Ti1 O1 C6 C11 94.0(2) no
Ti1 C1 C2 Ti1 -0.0 no
Ti1 C1 C2 C3 -63.66(9) no
Ti1 C1 C5 Ti1 0.0 no
Ti1 C1 C5 C4 64.33(9) no
C2 C1 C5 Ti1 -63.68(11) no
C2 C1 C5 C4 0.64(17) no
C5 C1 C2 Ti1 63.81(11) no
C5 C1 C2 C3 0.16(17) no
Ti1 C2 C3 Ti1 -0.0 no
Ti1 C2 C3 C4 -65.21(9) no
C1 C2 C3 Ti1 64.30(11) no
C1 C2 C3 C4 -0.90(16) no
Ti1 C3 C4 Ti1 -0.0 no
Ti1 C3 C4 C5 -63.59(9) no
C2 C3 C4 Ti1 64.89(11) no
C2 C3 C4 C5 1.30(16) no
Ti1 C4 C5 Ti1 0.0 no
Ti1 C4 C5 C1 -64.36(9) no
C3 C4 C5 Ti1 63.15(11) no
C3 C4 C5 C1 -1.20(16) no
O1 C6 C7 Cl3 4.6(2) no
O1 C6 C7 C8 -175.09(12) no
O1 C6 C11 Cl4 -3.9(2) no
O1 C6 C11 C10 176.43(12) no
C7 C6 C11 Cl4 178.42(11) no
C7 C6 C11 C10 -1.2(2) no
C11 C6 C7 Cl3 -177.70(11) no
C11 C6 C7 C8 2.6(2) no
Cl3 C7 C8 C9 178.43(10) no
C6 C7 C8 C9 -1.9(3) no
C7 C8 C9 C10 -0.3(3) no
C8 C9 C10 C11 1.6(3) no
C9 C10 C11 Cl4 179.54(13) no
C9 C10 C11 C6 -0.8(3) no
